data_9014988
loop_
_publ_author_name
'Gasperin, M.'
'le Bihan, M.'

_publ_section_title
;
 Un niobate de rubidium d'un type structural nouveau: Rb4Nb6O17*(H2O)3
 _cod_database_code 1001089
;
_journal_name_full 'Journal of Solid State Chemistry'
_journal_page_first 83
_journal_page_last 89
_journal_paper_doi 10.1016/0022-4596(80)90550-2
_journal_volume 33
_journal_year 1980
_chemical_formula_sum 'Nb3 O10 Rb2'
_space_group_IT_number 62
_symmetry_space_group_name_Hall '-P 2bc 2a'
_symmetry_space_group_name_H-M 'P m n b'
_cell_angle_alpha 90
_cell_angle_beta 90
_cell_angle_gamma 90
_cell_length_a 7.83
_cell_length_b 39.06
_cell_length_c 6.57
_cell_formula_units_Z 8
_cell_volume 2009.367
_database_code_amcsd 0013385
_exptl_crystal_density_diffrn 4.031
_cod_duplicate_entry 1001089
_cod_original_cell_volume 2009.368
_cod_original_formula_sum 'Nb3 Rb2 O10'
_cod_database_code 9014988
_amcsd_formula_title Rb4Nb6O17*(H2O)3

loop_
_space_group_symop_operation_xyz
x,y,z
1/2-x,y,z
1/2+x,-y,-z
1/2+x,1/2-y,1/2+z
1/2-x,1/2+y,1/2-z
x,1/2+y,1/2-z
-x,1/2-y,1/2+z
-x,-y,-z

loop_
_atom_site_label
_atom_site_fract_x
_atom_site_fract_y
_atom_site_fract_z
Nb1 -0.00310 0.18240 0.10390
Nb2 -0.01090 0.14240 0.65990
Nb3 0.25000 0.11670 0.03660
Nb4 0.25000 0.07800 0.58170
Rb1 0.25000 0.22380 0.55000
Rb2 0.75000 0.22300 0.54110
Rb3 0.75000 0.09200 0.21850
Rb4 0.25000 0.01070 0.07540
O1 0.03960 0.22390 0.17830
O2 0.00480 0.16380 0.40650
O3 0.48600 0.09330 0.59760
O4 0.00320 0.18620 0.80310
O5 0.01300 0.13080 0.99170
O6 0.25000 0.13660 0.70960
O7 0.75000 0.13980 0.70890
O8 0.25000 0.07720 0.88340
O9 0.75000 0.17930 0.11040
O10 0.25000 0.17080 0.12290
O11 0.25000 0.03290 0.49720
O12 0.25000 0.09580 0.31420
O13 0.55080 0.01830 0.26380
O14 0.75000 0.05640 0.75990

loop_
_cod_related_entry_id
_cod_related_entry_database
_cod_related_entry_code
1 AMCSD 0013385
